data_2001654
loop_
_publ_author_name
'Kaneko, F.'
'Yamazaki, K.'
'Kobayashi, M.'
'Kitagawa, Y.'
'Matsuura, Y.'
'Sato, K.'
'Suzuki, M.'

_publ_section_title
;
 Structure of the \g phase of erucic acid
;
_journal_issue 6
_journal_name_full 'Acta Crystallographica Section C'
_journal_page_first 1232
_journal_page_last 1234
_journal_paper_doi 10.1107/S0108270193000071
_journal_volume 49
_journal_year 1993
_chemical_formula_sum 'C22 H42 O2'
_chemical_formula_weight 338.57
_symmetry_cell_setting monoclinic
_symmetry_space_group_name_Hall '-P 2yab'
_symmetry_space_group_name_H-M 'P 1 21/a 1'
_atom_type_scat_source IntTabIV
_cell_angle_alpha 90
_cell_angle_beta 93.65(2)
_cell_angle_gamma 90
_cell_formula_units_Z 4
_cell_length_a 9.492(2)
_cell_length_b 4.674(6)
_cell_length_c 49.390(10)
_cell_measurement_reflns_used 25
_cell_measurement_temperature 221
_cell_measurement_theta_max 31
_cell_measurement_theta_min 19
_cell_volume 2187(3)
_diffrn_measurement_device 4-circle
_diffrn_measurement_method \w
_diffrn_radiation_type CuK\a
_diffrn_radiation_wavelength 1.5418
_diffrn_reflns_av_R_equivalents 0.045
_diffrn_reflns_limit_h_max 10
_diffrn_reflns_limit_h_min -10
_diffrn_reflns_limit_k_max 5
_diffrn_reflns_limit_k_min -5
_diffrn_reflns_limit_l_max 55
_diffrn_reflns_limit_l_min -55
_diffrn_reflns_number 12964
_diffrn_reflns_theta_max 120
_diffrn_standards_decay_% 3
_diffrn_standards_interval_time 80
_diffrn_standards_number 3
_exptl_absorpt_coefficient_mu 0.45
_exptl_absorpt_correction_type none
_exptl_crystal_colour Colorless
_exptl_crystal_density_diffrn 1.03
_exptl_crystal_description Plate
_exptl_crystal_size_max 0.60
_exptl_crystal_size_mid 0.40
_exptl_crystal_size_min 0.10
_refine_diff_density_max 0.16
_refine_diff_density_min -0.20
_refine_ls_goodness_of_fit_obs 1.52
_refine_ls_hydrogen_treatment refall
_refine_ls_number_parameters 385
_refine_ls_number_reflns 2789
_refine_ls_R_factor_obs 0.051
_refine_ls_shift/esd_max 0.026
_refine_ls_structure_factor_coef F
_refine_ls_weighting_details 'w = 1/[\s^2^(F)+0.008F^2^]'
_refine_ls_weighting_scheme calc
_refine_ls_wR_factor_obs 0.067
_reflns_number_observed 2789
_reflns_number_total 3346
_reflns_observed_criterion F>3\s(F)
_cod_data_source_file oh1011.cif
_cod_data_source_block oh1011_structure_1_of_1
_cod_depositor_comments
;
The following automatic conversions were performed:

'_refine_ls_weighting_scheme' value '1/[\s^2^(F)+0.008F^2^]' was
changed to 'calc'. New tag '_refine_ls_weighting_details' was
created. The value of the new tag was set to 'w =
1/[\s^2^(F)+0.008F^2^]'.

Automatic conversion script
Id: cif_fix_values 3143 2015-03-26 13:38:13Z robertas 
;
_cod_original_cell_volume 2186.8(8)
_cod_database_code 2001654

loop_
_atom_site_label
_atom_site_fract_x
_atom_site_fract_y
_atom_site_fract_z
O(1) .1191(2) .7973(3) .00320(3)
O(2) .0826(2) .4245(3) .03029(3)
C(1) .1444(2) .6478(4) .02559(4)
C(2) .2510(3) .7824(5) .04530(4)
C(3) .3193(2) .5856(4) .06672(4)
C(4) .4078(2) .7535(4) .08820(4)
C(5) .4865(3) .5683(5) .10940(4)
C(6) .5707(2) .7428(5) .13103(4)
C(7) .6521(3) .5628(5) .15237(4)
C(8) .7356(2) .7399(5) .17382(4)
C(9) .8175(3) .5618(5) .19522(4)
C(10) .9012(3) .7391(5) .21665(4)
C(11) .9837(3) .5591(5) .23792(4)
C(12) 1.0693(3) .7350(5) .25909(4)
C(13) 1.1618(3) .5516(5) .27798(4)
C(14) 1.1719(3) .5543(5) .30481(4)
C(15) 1.0942(3) .7413(5) .32366(4)
C(16) 1.0213(3) .5700(5) .34495(5)
C(17) .9557(3) .7565(5) .36622(4)
C(18) .8856(3) .5860(5) .38793(5)
C(19) .8198(3) .7724(5) .40912(5)
C(20) .7521(3) .6045(6) .43126(5)
C(21) .6847(3) .7931(6) .45203(5)
C(22) .6150(4) .6246(9) .47396(7)
H(1) .048(3) .715(6) -.0063(5)
H(2) .199(3) .949(6) .0526(5)
H(3) .316(3) .880(6) .0363(5)
H(4) .246(3) .463(5) .0766(5)
H(5) .377(3) .449(5) .0574(5)
H(6) .346(3) .895(5) .0977(4)
H(7) .475(3) .874(5) .0806(4)
H(8) .421(3) .441(5) .1190(5)
H(9) .550(3) .439(5) .1001(5)
H(10) .504(3) .886(5) .1408(4)
H(11) .633(3) .870(6) .1232(5)
H(12) .586(3) .427(6) .1610(5)
H(13) .722(3) .439(5) .1431(5)
H(14) .673(3) .878(5) .1833(4)
H(15) .800(3) .869(6) .1642(5)
H(16) .753(3) .427(6) .2031(5)
H(17) .887(3) .429(5) .1873(5)
H(18) .839(3) .882(5) .2260(4)
H(19) .965(3) .870(6) .2072(5)
H(20) .916(3) .429(6) .2463(5)
H(21) 1.048(3) .432(6) .2300(5)
H(22) 1.009(3) .864(5) .2705(5)
H(23) 1.131(3) .878(5) .2487(5)
H(24) 1.223(3) .415(6) .2692(5)
H(25) 1.237(3) .417(6) .3145(5)
H(26) 1.025(3) .869(6) .3139(5)
H(27) 1.164(3) .877(5) .3332(5)
H(28) .943(3) .430(6) .3349(5)
H(29) 1.093(3) .434(6) .3546(5)
H(30) .882(3) .890(5) .3578(5)
H(31) 1.033(3) .893(6) .3757(5)
H(32) .806(3) .450(6) .3796(5)
H(33) .960(3) .462(6) .3955(5)
H(34) .745(3) .905(6) .3980(5)
H(35) .893(3) .898(5) .4186(5)
H(36) .677(3) .465(6) .4229(5)
H(37) .821(3) .487(6) .4411(5)
H(38) .614(3) .916(7) .4406(6)
H(39) .759(3) .920(6) .4626(5)
H(40) .540(4) .483(8) .4673(7)
H(41) .688(4) .505(7) .4832(6)
H(42) .565(4) .773(8) .4839(6)

loop_
_geom_angle_atom_site_label_1
_geom_angle_atom_site_label_2
_geom_angle_atom_site_label_3
_geom_angle
_geom_angle_publ_flag
C(2) C(1) O(1) 123.1(2) yes
O(1) C(1) O(2) 123.1(2) yes
C(1) C(2) C(3) 128.1(2) no
C(2) C(3) C(4) 128.1(2) no
C(3) C(4) C(5) 112.6(2) no
C(4) C(5) C(6) 113.8(2) no
C(5) C(6) C(7) 128.1(2) no
C(6) C(7) C(8) 112.6(2) no
C(7) C(8) C(9) 113.8(2) no
C(8) C(9) C(10) 128.1(2) no
C(9) C(10) C(11) 112.6(2) no
C(10) C(11) C(12) 113.8(2) yes
C(2) C(1) O(2) 113.8(2) yes
C(11) C(12) C(13) 112.5(2) yes
C(12) C(13) C(14) 128.1(2) yes
C(13) C(14) C(15) 128.2(2) yes
C(14) C(15) C(16) 112.6(2) yes
C(15) C(16) C(17) 113.5(2) yes
C(16) C(17) C(18) 128.2(2) no
C(17) C(18) C(19) 113.5(2) no
C(18) C(19) C(20) 112.5(2) no
C(19) C(20) C(21) 128.2(2) no
C(20) C(21) C(22) 113.5(2) no

loop_
_geom_bond_atom_site_label_1
_geom_bond_atom_site_label_2
_geom_bond_distance
_geom_bond_publ_flag
C(1) O(1) 1.317(2) yes
C(1) C(2) 1.497(3) yes
C(2) C(3) 1.516(3) no
C(3) O(4) 1.528(3) no
C(4) C(5) 1.518(3) no
C(5) C(6) 1.529(3) no
C(6) O(7) 1.520(3) no
C(7) C(8) 1.526(3) no
C(8) C(9) 1.520(3) no
C(9) C(10) 1.527(3) no
C(10) C(11) 1.523(3) no
C(11) C(12) 1.524(3) no
C(1) O(2) 1.227(2) yes
C(12) C(13) 1.507(3) yes
C(13) C(14) 1.322(3) yes
C(14) C(15) 1.504(3) yes
C(15) C(16) 1.523(3) no
C(16) C(17) 1.528(3) no
C(17) C(18) 1.522(3) no
C(18) C(19) 1.526(3) no
C(19) C(20) 1.521(3) no
C(20) C(21) 1.524(4) no
C(21) C(22) 1.524(5) no

loop_
_geom_torsion_atom_site_label_1
_geom_torsion_atom_site_label_2
_geom_torsion_atom_site_label_3
_geom_torsion_atom_site_label_4
_geom_torsion
O(1) C(1) C(2) C(3) -161.1(2)
O(2) C(1) C(2) C(3) 21.5(3)
C(1) C(2) C(3) C(4) -171.1(2)
C(10) C(11) C(12) C(13) -173.8(2)
C(11) C(12) C(13) C(14) -129.1(2)
C(12) C(13) C(14) C(15) -0.1(4)
C(13) C(14) C(15) C(16) 127.5(2)
C(14) C(15) C(16) C(17) 173.6(2)
